data_7119984
loop_
_publ_author_name
'Quan, Yangjian'
'Lyu, Hairong'
'Xie, Zuowei'

_publ_section_title
;
 Dehydrogenative cross-coupling of o-carborane with thiophenes via
 Ir-catalyzed regioselective cage B-H and C(sp(2))-H activation.
;
_journal_issue 35
_journal_name_full 'Chemical communications (Cambridge, England)'
_journal_page_first 4818
_journal_page_last 4821
_journal_paper_doi 10.1039/c7cc01485f
_journal_volume 53
_journal_year 2017
_chemical_formula_sum 'C13 H18 B10 S2'
_chemical_formula_weight 346.49
_space_group_crystal_system triclinic
_space_group_IT_number 1
_space_group_name_Hall 'P 1'
_space_group_name_H-M_alt 'P 1'
_symmetry_space_group_name_Hall 'P 1'
_symmetry_space_group_name_H-M 'P 1'
_atom_sites_solution_hydrogens geom
_audit_creation_method SHELXL-2014/6
_audit_update_record
;
2017-01-07 deposited with the CCDC.
2017-04-07 downloaded from the CCDC.
;
_cell_angle_alpha 75.440(2)
_cell_angle_beta 81.373(2)
_cell_angle_gamma 89.986(2)
_cell_formula_units_Z 4
_cell_length_a 7.8010(2)
_cell_length_b 11.7472(3)
_cell_length_c 20.3556(5)
_cell_measurement_reflns_used 37
_cell_measurement_temperature 296(2)
_cell_measurement_theta_max 15
_cell_measurement_theta_min 15
_cell_volume 1783.68(8)
_computing_cell_refinement 'BRUKER KAPPA APEXII DUO DIFFRACTOMETER'
_computing_data_collection 'BRUKER KAPPA APEXII DUO DIFFRACTOMETER'
_computing_data_reduction 'BRUKER KAPPA APEXII DUO DIFFRACTOMETER'
_computing_molecular_graphics 'BRUKER SHELXTL'
_computing_publication_material 'BRUKER SHELXTL'
_computing_structure_refinement 'SHELXL-2014/6 (Sheldrick, 2014)'
_diffrn_ambient_temperature 296(2)
_diffrn_measured_fraction_theta_full 0.999
_diffrn_measured_fraction_theta_max 0.999
_diffrn_measurement_device_type 'BRUKER KAPPA APEXII DUO DIFFRACTOMETER'
_diffrn_measurement_method 'PHI & OMEGA SCAN'
_diffrn_radiation_type MoK\a
_diffrn_radiation_wavelength 0.71073
_diffrn_reflns_av_R_equivalents 0.0493
_diffrn_reflns_av_unetI/netI 0.0813
_diffrn_reflns_Laue_measured_fraction_full 0.999
_diffrn_reflns_Laue_measured_fraction_max 0.999
_diffrn_reflns_limit_h_max 9
_diffrn_reflns_limit_h_min -9
_diffrn_reflns_limit_k_max 13
_diffrn_reflns_limit_k_min -14
_diffrn_reflns_limit_l_max 24
_diffrn_reflns_limit_l_min -24
_diffrn_reflns_number 25095
_diffrn_reflns_point_group_measured_fraction_full 0.878
_diffrn_reflns_point_group_measured_fraction_max 0.878
_diffrn_reflns_theta_full 25.242
_diffrn_reflns_theta_max 25.249
_diffrn_reflns_theta_min 1.046
_exptl_absorpt_coefficient_mu 0.289
_exptl_absorpt_correction_T_max 0.7456
_exptl_absorpt_correction_T_min 0.6287
_exptl_absorpt_correction_type multi-scan
_exptl_crystal_colour colourless
_exptl_crystal_density_diffrn 1.290
_exptl_crystal_description block
_exptl_crystal_F_000 712
_exptl_crystal_size_max 0.500
_exptl_crystal_size_mid 0.400
_exptl_crystal_size_min 0.300
_refine_diff_density_max 0.287
_refine_diff_density_min -0.300
_refine_diff_density_rms 0.087
_refine_ls_abs_structure_details
;
 Flack x determined using 2689 quotients [(I+)-(I-)]/[(I+)+(I-)]
 (Parsons, Flack and Wagner, Acta Cryst. B69 (2013) 249-259).
;
_refine_ls_abs_structure_Flack -0.01(6)
_refine_ls_extinction_method none
_refine_ls_goodness_of_fit_ref 1.001
_refine_ls_hydrogen_treatment constr
_refine_ls_matrix_type full
_refine_ls_number_parameters 901
_refine_ls_number_reflns 11346
_refine_ls_number_restraints 3
_refine_ls_restrained_S_all 1.001
_refine_ls_R_factor_all 0.0907
_refine_ls_R_factor_gt 0.0515
_refine_ls_shift/su_max 0.000
_refine_ls_shift/su_mean 0.000
_refine_ls_structure_factor_coef Fsqd
_refine_ls_weighting_details 'w=1/[\s^2^(Fo^2^)+(0.0771P)^2^] where P=(Fo^2^+2Fc^2^)/3'
_refine_ls_weighting_scheme calc
_refine_ls_wR_factor_gt 0.1168
_refine_ls_wR_factor_ref 0.1414
_reflns_Friedel_coverage 0.758
_reflns_Friedel_fraction_full 0.757
_reflns_Friedel_fraction_max 0.757
_reflns_number_gt 7985
_reflns_number_total 11346
_reflns_threshold_expression 'I > 2\s(I)'
_cod_data_source_file c7cc01485f2.cif
_cod_data_source_block 3o
_cod_depositor_comments 'Adding full bibliography for 7119984.cif.'
_cod_database_code 7119984
_shelx_space_group_comment
;
The symmetry employed for this shelxl refinement is uniquely defined
by the following loop, which should always be used as a source of
symmetry information in preference to the above space-group names.
They are only intended as comments.
;
_shelx_estimated_absorpt_t_min 0.869
_shelx_estimated_absorpt_t_max 0.918
_shelxl_version_number 2014/6

loop_
_space_group_symop_operation_xyz
'x, y, z'

loop_
_atom_site_label
_atom_site_type_symbol
_atom_site_fract_x
_atom_site_fract_y
_atom_site_fract_z
_atom_site_U_iso_or_equiv
_atom_site_adp_type
_atom_site_occupancy
_atom_site_site_symmetry_order
_atom_site_calc_flag
_atom_site_refinement_flags_posn
_atom_site_refinement_flags_adp
S1 S -0.0200(2) -0.08887(15) 0.71350(9) 0.0414(4) Uani 1 1 d . .
S2 S -0.0002(2) -0.00004(17) 1.00022(9) 0.0486(5) Uani 1 1 d . .
S3 S 0.4774(2) 0.81934(16) 0.69559(10) 0.0479(5) Uani 1 1 d . .
S4 S 0.5029(2) 0.57007(18) 1.00132(10) 0.0530(5) Uani 1 1 d . .
S5 S 0.8436(2) 0.31807(16) 0.03370(10) 0.0483(5) Uani 1 1 d . .
S6 S 1.1339(2) 0.56766(18) -0.26976(10) 0.0521(5) Uani 1 1 d . .
S7 S 0.3433(2) 0.23111(16) 0.00529(10) 0.0471(5) Uani 1 1 d . .
S8 S 0.6504(2) 0.14470(18) -0.27700(10) 0.0522(5) Uani 1 1 d . .
C1 C 0.3725(8) 0.1758(6) 0.4808(3) 0.0421(18) Uani 1 1 d . .
C2 C 0.2991(8) 0.0620(6) 0.5447(3) 0.0401(16) Uani 1 1 d . .
H2 H 0.3887 -0.0037 0.5671 0.048 Uiso 1 1 calc R U
C11 C 0.5664(9) 0.1881(10) 0.4550(4) 0.085(3) Uani 1 1 d . .
H11A H 0.5912 0.2577 0.4179 0.128 Uiso 1 1 calc R U
H11B H 0.6273 0.1940 0.4917 0.128 Uiso 1 1 calc R U
H11C H 0.6032 0.1204 0.4390 0.128 Uiso 1 1 calc R U
C12 C 0.0961(8) 0.0440(6) 0.6772(3) 0.0346(15) Uani 1 1 d . .
C13 C 0.1366(8) 0.0948(6) 0.7268(3) 0.0354(16) Uani 1 1 d . .
H13A H 0.2009 0.1654 0.7166 0.042 Uiso 1 1 calc R U
C14 C 0.0723(8) 0.0304(6) 0.7953(3) 0.0332(16) Uani 1 1 d . .
C15 C -0.0164(8) -0.0760(5) 0.7965(3) 0.0307(15) Uani 1 1 d . .
C16 C -0.0927(8) -0.1533(6) 0.8565(4) 0.0379(17) Uani 1 1 d . .
H16A H -0.1519 -0.2217 0.8559 0.046 Uiso 1 1 calc R U
C17 C -0.0778(8) -0.1251(5) 0.9189(3) 0.0324(15) Uani 1 1 d . .
C18 C -0.1482(9) -0.1899(7) 0.9879(4) 0.0446(19) Uani 1 1 d . .
H18A H -0.2095 -0.2618 0.9989 0.054 Uiso 1 1 calc R U
C19 C -0.1135(10) -0.1324(7) 1.0345(4) 0.053(2) Uani 1 1 d . .
H19A H -0.1482 -0.1621 1.0815 0.063 Uiso 1 1 calc R U
C20 C 0.0068(8) -0.0185(6) 0.9174(3) 0.0377(17) Uani 1 1 d . .
C21 C 0.0833(8) 0.0591(6) 0.8572(3) 0.0356(16) Uani 1 1 d . .
H21A H 0.1403 0.1283 0.8578 0.043 Uiso 1 1 calc R U
C31 C 0.8704(8) 0.6406(6) 0.4970(4) 0.0416(17) Uani 1 1 d . .
C32 C 0.8334(9) 0.7215(6) 0.5535(4) 0.0491(19) Uani 1 1 d . .
H32 H 0.9362 0.7407 0.5811 0.059 Uiso 1 1 calc R U
C41 C 1.0512(10) 0.5935(8) 0.4865(5) 0.069(3) Uani 1 1 d . .
H41A H 1.0574 0.5484 0.4529 0.104 Uiso 1 1 calc R U
H41B H 1.1350 0.6581 0.4706 0.104 Uiso 1 1 calc R U
H41C H 1.0754 0.5443 0.5292 0.104 Uiso 1 1 calc R U
C42 C 0.5881(8) 0.7014(6) 0.6735(4) 0.0389(16) Uani 1 1 d . .
C43 C 0.6269(8) 0.6232(6) 0.7303(4) 0.0374(16) Uani 1 1 d . .
H43A H 0.6872 0.5556 0.7281 0.045 Uiso 1 1 calc R U
C44 C 0.5687(8) 0.6524(6) 0.7932(4) 0.0348(16) Uani 1 1 d . .
C45 C 0.4820(8) 0.7603(6) 0.7830(3) 0.0378(16) Uani 1 1 d . .
C46 C 0.4137(8) 0.8071(6) 0.8363(4) 0.0429(18) Uani 1 1 d . .
H46A H 0.3602 0.8790 0.8280 0.051 Uiso 1 1 calc R U
C47 C 0.4265(8) 0.7441(6) 0.9029(4) 0.0391(17) Uani 1 1 d . .
C48 C 0.3635(9) 0.7720(7) 0.9670(4) 0.048(2) Uani 1 1 d . .
H48A H 0.3071 0.8407 0.9701 0.058 Uiso 1 1 calc R U
C49 C 0.3952(10) 0.6880(7) 1.0220(4) 0.053(2) Uani 1 1 d . .
H49A H 0.3621 0.6929 1.0670 0.064 Uiso 1 1 calc R U
C50 C 0.5084(8) 0.6348(6) 0.9139(3) 0.0383(17) Uani 1 1 d . .
C51 C 0.5817(8) 0.5887(6) 0.8601(4) 0.0410(17) Uani 1 1 d . .
H51A H 0.6376 0.5177 0.8684 0.049 Uiso 1 1 calc R U
C61 C 0.6452(8) 0.4985(6) 0.2336(3) 0.0382(16) Uani 1 1 d . .
C62 C 0.6893(8) 0.4175(6) 0.1778(3) 0.0412(17) Uani 1 1 d . .
H62 H 0.5874 0.3956 0.1505 0.049 Uiso 1 1 calc R U
C71 C 0.4617(9) 0.5393(8) 0.2451(5) 0.062(2) Uani 1 1 d . .
H71A H 0.4526 0.5852 0.2783 0.093 Uiso 1 1 calc R U
H71B H 0.4335 0.5865 0.2025 0.093 Uiso 1 1 calc R U
H71C H 0.3826 0.4721 0.2617 0.093 Uiso 1 1 calc R U
C72 C 0.9289(8) 0.4378(6) 0.0569(4) 0.0389(16) Uani 1 1 d . .
C73 C 1.0123(9) 0.5174(6) 0.0015(4) 0.0418(17) Uani 1 1 d . .
H73A H 1.0682 0.5852 0.0050 0.050 Uiso 1 1 calc R U
C74 C 1.0085(8) 0.4901(6) -0.0628(3) 0.0354(16) Uani 1 1 d . .
C75 C 0.9184(8) 0.3791(6) -0.0533(4) 0.0396(17) Uani 1 1 d . .
C76 C 0.8976(8) 0.3325(6) -0.1079(4) 0.0405(17) Uani 1 1 d . .
H76A H 0.8379 0.2609 -0.1008 0.049 Uiso 1 1 calc R U
C77 C 0.9687(8) 0.3962(6) -0.1734(4) 0.0383(17) Uani 1 1 d . .
C78 C 0.9679(8) 0.3661(7) -0.2383(4) 0.0448(19) Uani 1 1 d . .
H78A H 0.9145 0.2982 -0.2427 0.054 Uiso 1 1 calc R U
C79 C 1.0534(10) 0.4479(7) -0.2911(4) 0.053(2) Uani 1 1 d . .
H79A H 1.0682 0.4405 -0.3360 0.064 Uiso 1 1 calc R U
C80 C 1.0566(7) 0.5055(6) -0.1830(3) 0.0364(16) Uani 1 1 d . .
C81 C 1.0770(8) 0.5533(6) -0.1293(4) 0.0379(16) Uani 1 1 d . .
H81A H 1.1348 0.6258 -0.1371 0.045 Uiso 1 1 calc R U
C91 C 0.1481(8) -0.0355(7) 0.2416(4) 0.0469(18) Uani 1 1 d . .
C92 C 0.2164(9) 0.0787(7) 0.1756(4) 0.052(2) Uani 1 1 d . .
H92 H 0.1262 0.1423 0.1517 0.062 Uiso 1 1 calc R U
C101 C -0.0454(9) -0.0493(10) 0.2677(5) 0.082(3) Uani 1 1 d . .
H10A H -0.0686 -0.1179 0.3055 0.123 Uiso 1 1 calc R U
H10B H -0.0838 0.0190 0.2826 0.123 Uiso 1 1 calc R U
H10C H -0.1062 -0.0578 0.2314 0.123 Uiso 1 1 calc R U
C102 C 0.4190(8) 0.0941(6) 0.0437(3) 0.0387(16) Uani 1 1 d . .
C103 C 0.5033(8) 0.0417(6) -0.0040(4) 0.0401(17) Uani 1 1 d . .
H10D H 0.5547 -0.0306 0.0075 0.048 Uiso 1 1 calc R U
C104 C 0.5050(8) 0.1092(6) -0.0737(4) 0.0362(16) Uani 1 1 d . .
C105 C 0.5798(9) 0.0805(6) -0.1339(4) 0.0400(16) Uani 1 1 d . .
H10E H 0.6355 0.0101 -0.1325 0.048 Uiso 1 1 calc R U
C106 C 0.5682(8) 0.1595(6) -0.1952(4) 0.0376(17) Uani 1 1 d . .
C107 C 0.5795(9) 0.2808(7) -0.3148(4) 0.053(2) Uani 1 1 d . .
H10F H 0.5984 0.3135 -0.3620 0.064 Uiso 1 1 calc R U
C108 C 0.4932(9) 0.3361(7) -0.2693(4) 0.048(2) Uani 1 1 d . .
H10H H 0.4455 0.4094 -0.2819 0.058 Uiso 1 1 calc R U
C109 C 0.4841(8) 0.2680(6) -0.1992(4) 0.0406(17) Uani 1 1 d . .
C110 C 0.4105(8) 0.2961(6) -0.1393(4) 0.0413(18) Uani 1 1 d . .
H11D H 0.3541 0.3662 -0.1407 0.050 Uiso 1 1 calc R U
C111 C 0.4233(8) 0.2164(6) -0.0769(3) 0.0367(16) Uani 1 1 d . .
B3 B 0.3026(10) 0.1974(7) 0.5599(4) 0.0412(19) Uani 1 1 d . .
H3 H 0.3897 0.2234 0.5919 0.049 Uiso 1 1 calc R U
B4 B 0.2542(12) 0.2963(8) 0.4854(4) 0.050(2) Uani 1 1 d . .
H4 H 0.3076 0.3874 0.4681 0.060 Uiso 1 1 calc R U
B5 B 0.2249(10) 0.2135(8) 0.4259(4) 0.044(2) Uani 1 1 d . .
H5 H 0.2587 0.2507 0.3701 0.053 Uiso 1 1 calc R U
B6 B 0.2559(11) 0.0642(7) 0.4645(4) 0.043(2) Uani 1 1 d . .
H6 H 0.3107 0.0037 0.4342 0.052 Uiso 1 1 calc R U
B7 B 0.1259(9) 0.0988(7) 0.5991(4) 0.0356(18) Uani 1 1 d . .
B8 B 0.0950(11) 0.2492(8) 0.5583(4) 0.046(2) Uani 1 1 d . .
H8 H 0.0427 0.3104 0.5886 0.055 Uiso 1 1 calc R U
B9 B 0.0438(11) 0.2583(8) 0.4756(4) 0.049(2) Uani 1 1 d . .
H9 H -0.0432 0.3248 0.4520 0.058 Uiso 1 1 calc R U
B10 B 0.0458(10) 0.1135(8) 0.4623(4) 0.042(2) Uani 1 1 d . .
H10 H -0.0389 0.0853 0.4303 0.050 Uiso 1 1 calc R U
B11 B 0.0963(10) 0.0167(7) 0.5386(4) 0.041(2) Uani 1 1 d . .
H11 H 0.0457 -0.0751 0.5566 0.049 Uiso 1 1 calc R U
B12 B -0.0359(10) 0.1370(8) 0.5450(4) 0.044(2) Uani 1 1 d . .
H12 H -0.1746 0.1246 0.5665 0.052 Uiso 1 1 calc R U
B33 B 0.7419(9) 0.5838(7) 0.5734(4) 0.0376(18) Uani 1 1 d . .
H33 H 0.7799 0.5111 0.6136 0.045 Uiso 1 1 calc R U
B34 B 0.6919(10) 0.5589(8) 0.4976(4) 0.046(2) Uani 1 1 d . .
H34 H 0.6960 0.4710 0.4877 0.055 Uiso 1 1 calc R U
B35 B 0.7556(11) 0.6874(8) 0.4310(4) 0.048(2) Uani 1 1 d . .
H35 H 0.7997 0.6835 0.3777 0.057 Uiso 1 1 calc R U
B36 B 0.8499(11) 0.7903(7) 0.4672(4) 0.046(2) Uani 1 1 d . .
H36 H 0.9559 0.8528 0.4381 0.055 Uiso 1 1 calc R U
B37 B 0.6233(10) 0.6973(7) 0.5973(4) 0.0393(19) Uani 1 1 d . .
B38 B 0.5280(10) 0.5955(7) 0.5591(4) 0.043(2) Uani 1 1 d . .
H38 H 0.4229 0.5325 0.5887 0.051 Uiso 1 1 calc R U
B39 B 0.5368(10) 0.6612(9) 0.4699(4) 0.051(2) Uani 1 1 d . .
H39 H 0.4364 0.6404 0.4416 0.062 Uiso 1 1 calc R U
B40 B 0.6354(12) 0.8046(8) 0.4512(5) 0.050(2) Uani 1 1 d . .
H40 H 0.5994 0.8777 0.4106 0.060 Uiso 1 1 calc R U
B41 B 0.6880(10) 0.8265(7) 0.5288(4) 0.044(2) Uani 1 1 d . .
H41 H 0.6878 0.9139 0.5392 0.052 Uiso 1 1 calc R U
B42 B 0.4942(11) 0.7490(8) 0.5304(4) 0.047(2) Uani 1 1 d . .
H42 H 0.3667 0.7861 0.5412 0.057 Uiso 1 1 calc R U
B63 B 0.7682(10) 0.5563(7) 0.1556(4) 0.0360(18) Uani 1 1 d . .
H63 H 0.7235 0.6258 0.1153 0.043 Uiso 1 1 calc R U
B64 B 0.8227(10) 0.5857(8) 0.2307(4) 0.046(2) Uani 1 1 d . .
H64 H 0.8167 0.6743 0.2396 0.055 Uiso 1 1 calc R U
B65 B 0.7636(11) 0.4562(8) 0.2985(4) 0.046(2) Uani 1 1 d . .
H65 H 0.7184 0.4602 0.3517 0.056 Uiso 1 1 calc R U
B66 B 0.6753(12) 0.3494(8) 0.2633(4) 0.047(2) Uani 1 1 d . .
H66 H 0.5727 0.2844 0.2928 0.056 Uiso 1 1 calc R U
B67 B 0.8970(9) 0.4429(7) 0.1338(4) 0.0388(19) Uani 1 1 d . .
B68 B 0.9853(10) 0.5503(8) 0.1691(4) 0.048(2) Uani 1 1 d . .
H68 H 1.0858 0.6157 0.1381 0.057 Uiso 1 1 calc R U
B69 B 0.9827(11) 0.4872(9) 0.2590(5) 0.060(3) Uani 1 1 d . .
H69 H 1.0817 0.5108 0.2870 0.071 Uiso 1 1 calc R U
B70 B 0.8932(11) 0.3418(8) 0.2783(4) 0.052(2) Uani 1 1 d . .
H70 H 0.9353 0.2708 0.3185 0.063 Uiso 1 1 calc R U
B71 B 0.8387(11) 0.3157(8) 0.2023(4) 0.047(2) Uani 1 1 d . .
H71 H 0.8425 0.2274 0.1929 0.056 Uiso 1 1 calc R U
B72 B 1.0287(10) 0.4012(9) 0.1985(5) 0.051(2) Uani 1 1 d . .
H72 H 1.1595 0.3693 0.1868 0.062 Uiso 1 1 calc R U
B93 B 0.2177(10) -0.0589(7) 0.1635(4) 0.041(2) Uani 1 1 d . .
H93 H 0.1308 -0.0886 0.1328 0.049 Uiso 1 1 calc R U
B94 B 0.2690(11) -0.1538(8) 0.2378(5) 0.046(2) Uani 1 1 d . .
H94 H 0.2184 -0.2455 0.2557 0.055 Uiso 1 1 calc R U
B95 B 0.2955(10) -0.0688(8) 0.2963(4) 0.045(2) Uani 1 1 d . .
H95 H 0.2628 -0.1049 0.3522 0.054 Uiso 1 1 calc R U
B96 B 0.2573(11) 0.0783(8) 0.2574(4) 0.047(2) Uani 1 1 d . .
H96 H 0.1988 0.1381 0.2875 0.056 Uiso 1 1 calc R U
B97 B 0.3922(9) 0.0422(7) 0.1236(4) 0.0381(19) Uani 1 1 d . .
B98 B 0.4293(11) -0.1053(8) 0.1638(5) 0.050(2) Uani 1 1 d . .
H98 H 0.4853 -0.1654 0.1335 0.061 Uiso 1 1 calc R U
B99 B 0.4788(10) -0.1120(8) 0.2475(5) 0.048(2) Uani 1 1 d . .
H99 H 0.5675 -0.1766 0.2716 0.058 Uiso 1 1 calc R U
B100 B 0.4711(10) 0.0320(8) 0.2589(4) 0.045(2) Uani 1 1 d . .
H100 H 0.5554 0.0621 0.2904 0.054 Uiso 1 1 calc R U
B101 B 0.4177(10) 0.1272(8) 0.1828(4) 0.042(2) Uani 1 1 d . .
H101 H 0.4649 0.2197 0.1648 0.050 Uiso 1 1 calc R U
B102 B 0.5545(10) 0.0097(8) 0.1769(4) 0.044(2) Uani 1 1 d . .
H102 H 0.6930 0.0248 0.1553 0.053 Uiso 1 1 calc R U

loop_
_atom_site_aniso_label
_atom_site_aniso_U_11
_atom_site_aniso_U_22
_atom_site_aniso_U_33
_atom_site_aniso_U_23
_atom_site_aniso_U_13
_atom_site_aniso_U_12
S1 0.0476(10) 0.0376(11) 0.0411(10) -0.0126(8) -0.0090(8) -0.0051(8)
S2 0.0545(11) 0.0562(13) 0.0344(10) -0.0092(9) -0.0089(8) -0.0067(10)
S3 0.0564(12) 0.0366(11) 0.0514(12) -0.0110(9) -0.0109(9) 0.0137(9)
S4 0.0537(12) 0.0591(13) 0.0474(12) -0.0136(10) -0.0118(9) -0.0018(10)
S5 0.0504(11) 0.0417(11) 0.0510(12) -0.0153(9) 0.0035(9) -0.0112(9)
S6 0.0520(12) 0.0587(14) 0.0453(12) -0.0152(10) -0.0032(9) 0.0000(10)
S7 0.0502(11) 0.0371(11) 0.0545(12) -0.0140(9) -0.0054(9) 0.0094(9)
S8 0.0538(12) 0.0552(13) 0.0470(12) -0.0129(10) -0.0057(9) -0.0025(10)
C1 0.032(4) 0.055(5) 0.036(4) -0.003(3) -0.010(3) 0.002(3)
C2 0.040(4) 0.040(4) 0.036(4) -0.003(3) -0.004(3) 0.005(3)
C11 0.036(4) 0.130(9) 0.063(6) 0.021(6) -0.003(4) -0.002(5)
C12 0.036(4) 0.031(4) 0.038(4) -0.010(3) -0.008(3) 0.002(3)
C13 0.034(3) 0.030(4) 0.039(4) -0.003(3) -0.007(3) -0.006(3)
C14 0.030(3) 0.032(4) 0.036(4) -0.003(3) -0.012(3) 0.004(3)
C15 0.036(4) 0.022(4) 0.035(4) -0.006(3) -0.010(3) 0.000(3)
C16 0.035(4) 0.025(4) 0.053(5) -0.007(3) -0.009(3) -0.003(3)
C17 0.032(4) 0.023(4) 0.037(4) 0.001(3) -0.007(3) -0.001(3)
C18 0.040(4) 0.041(5) 0.045(5) 0.004(4) -0.007(3) -0.001(3)
C19 0.056(5) 0.053(5) 0.042(4) 0.000(4) -0.007(4) -0.001(4)
C20 0.031(4) 0.045(5) 0.036(4) -0.007(3) -0.007(3) 0.003(3)
C21 0.037(4) 0.030(4) 0.040(4) -0.008(3) -0.008(3) -0.007(3)
C31 0.033(4) 0.037(4) 0.053(4) -0.013(3) 0.003(3) 0.001(3)
C32 0.042(4) 0.041(5) 0.064(5) -0.015(4) -0.004(4) -0.004(3)
C41 0.043(5) 0.082(7) 0.085(6) -0.032(5) -0.004(4) 0.018(4)
C42 0.032(4) 0.036(4) 0.052(5) -0.017(3) -0.006(3) 0.001(3)
C43 0.033(4) 0.032(4) 0.051(5) -0.016(3) -0.008(3) 0.004(3)
C44 0.033(4) 0.027(4) 0.046(4) -0.011(3) -0.010(3) 0.000(3)
C45 0.039(4) 0.029(4) 0.048(4) -0.012(3) -0.008(3) 0.003(3)
C46 0.038(4) 0.034(4) 0.064(5) -0.023(4) -0.011(3) 0.011(3)
C47 0.030(4) 0.043(5) 0.049(5) -0.021(4) -0.006(3) -0.003(3)
C48 0.039(4) 0.054(5) 0.059(5) -0.031(4) -0.005(4) -0.003(4)
C49 0.050(5) 0.067(6) 0.050(5) -0.030(4) -0.002(4) -0.010(4)
C50 0.032(4) 0.037(4) 0.048(4) -0.013(3) -0.010(3) -0.004(3)
C51 0.036(4) 0.036(4) 0.055(5) -0.018(4) -0.011(3) 0.002(3)
C61 0.032(4) 0.030(4) 0.049(4) -0.006(3) -0.003(3) 0.000(3)
C62 0.039(4) 0.040(4) 0.043(4) -0.011(3) -0.002(3) 0.001(3)
C71 0.037(4) 0.068(6) 0.084(6) -0.029(5) -0.003(4) 0.014(4)
C72 0.032(4) 0.040(4) 0.047(4) -0.015(3) -0.005(3) -0.001(3)
C73 0.041(4) 0.040(4) 0.047(4) -0.016(4) -0.006(3) 0.001(3)
C74 0.026(3) 0.037(4) 0.046(4) -0.019(3) -0.001(3) -0.003(3)
C75 0.037(4) 0.034(4) 0.048(4) -0.012(3) -0.004(3) -0.003(3)
C76 0.033(4) 0.036(4) 0.055(5) -0.017(4) -0.005(3) -0.007(3)
C77 0.034(4) 0.039(4) 0.048(4) -0.022(3) -0.007(3) 0.005(3)
C78 0.035(4) 0.049(5) 0.060(5) -0.026(4) -0.013(4) 0.006(4)
C79 0.056(5) 0.061(6) 0.053(5) -0.029(4) -0.015(4) 0.014(4)
C80 0.025(3) 0.040(4) 0.046(4) -0.013(3) -0.007(3) -0.001(3)
C81 0.034(3) 0.033(4) 0.049(4) -0.016(3) -0.004(3) -0.001(3)
C91 0.029(4) 0.052(5) 0.050(5) 0.003(4) -0.006(3) -0.002(3)
C92 0.043(4) 0.057(5) 0.054(5) -0.010(4) -0.011(4) 0.003(4)
C101 0.030(4) 0.121(9) 0.071(6) 0.017(5) -0.005(4) -0.002(5)
C102 0.038(4) 0.036(4) 0.044(4) -0.009(3) -0.014(3) 0.002(3)
C103 0.042(4) 0.036(4) 0.044(4) -0.010(3) -0.013(3) 0.004(3)
C104 0.032(4) 0.030(4) 0.047(4) -0.008(3) -0.011(3) 0.001(3)
C105 0.041(4) 0.031(4) 0.049(4) -0.011(3) -0.011(3) 0.010(3)
C106 0.034(4) 0.033(4) 0.045(4) -0.008(3) -0.004(3) -0.004(3)
C107 0.051(5) 0.054(5) 0.050(5) -0.001(4) -0.010(4) -0.020(4)
C108 0.047(4) 0.035(5) 0.057(5) 0.003(4) -0.017(4) -0.004(4)
C109 0.032(4) 0.036(4) 0.051(5) -0.005(3) -0.008(3) -0.002(3)
C110 0.032(4) 0.027(4) 0.062(5) -0.006(4) -0.009(3) 0.002(3)
C111 0.035(4) 0.032(4) 0.043(4) -0.006(3) -0.012(3) 0.000(3)
B3 0.050(5) 0.038(5) 0.035(4) -0.004(4) -0.017(4) -0.006(4)
B4 0.066(6) 0.042(5) 0.042(5) 0.000(4) -0.024(4) -0.012(4)
B5 0.040(4) 0.055(6) 0.037(5) -0.009(4) -0.014(4) 0.006(4)
B6 0.052(5) 0.042(5) 0.036(5) -0.009(4) -0.005(4) 0.011(4)
B7 0.028(4) 0.045(5) 0.038(4) -0.017(4) -0.007(3) 0.002(3)
B8 0.061(5) 0.043(5) 0.040(5) -0.019(4) -0.014(4) 0.013(4)
B9 0.053(5) 0.053(6) 0.040(5) -0.007(4) -0.015(4) 0.016(4)
B10 0.043(5) 0.053(6) 0.031(4) -0.012(4) -0.009(3) 0.000(4)
B11 0.048(5) 0.033(5) 0.040(5) -0.007(4) -0.006(4) -0.005(4)
B12 0.034(4) 0.053(6) 0.042(5) -0.010(4) -0.004(3) 0.008(4)
B33 0.041(4) 0.030(4) 0.041(5) -0.006(3) -0.006(3) 0.002(4)
B34 0.041(5) 0.043(5) 0.054(6) -0.016(4) 0.002(4) 0.001(4)
B35 0.050(5) 0.051(6) 0.041(5) -0.012(4) -0.003(4) -0.008(4)
B36 0.042(5) 0.035(5) 0.056(5) -0.009(4) 0.003(4) -0.004(4)
B37 0.032(4) 0.032(5) 0.048(5) -0.002(4) -0.005(3) -0.002(3)
B38 0.035(4) 0.043(5) 0.048(5) -0.007(4) -0.006(4) -0.004(4)
B39 0.037(5) 0.070(7) 0.048(5) -0.014(5) -0.011(4) -0.004(4)
B40 0.056(6) 0.045(6) 0.047(5) -0.008(4) -0.004(4) 0.006(4)
B41 0.047(5) 0.032(5) 0.046(5) -0.005(4) 0.001(4) 0.003(4)
B42 0.036(4) 0.052(6) 0.051(5) -0.009(4) -0.009(4) 0.009(4)
B63 0.040(4) 0.031(4) 0.034(4) -0.006(3) 0.001(3) -0.002(4)
B64 0.041(5) 0.051(6) 0.046(5) -0.016(4) -0.002(4) -0.010(4)
B65 0.044(5) 0.051(6) 0.042(5) -0.012(4) -0.001(4) 0.003(4)
B66 0.057(5) 0.033(5) 0.045(5) -0.002(4) -0.002(4) -0.001(4)
B67 0.032(4) 0.040(5) 0.042(5) -0.011(4) 0.002(3) -0.003(4)
B68 0.034(4) 0.056(6) 0.055(5) -0.023(4) 0.002(4) -0.010(4)
B69 0.035(5) 0.088(8) 0.067(6) -0.038(6) -0.010(4) 0.008(5)
B70 0.053(5) 0.061(6) 0.042(5) -0.008(4) -0.013(4) 0.020(5)
B71 0.051(5) 0.035(5) 0.051(5) -0.007(4) -0.006(4) 0.008(4)
B72 0.031(4) 0.073(7) 0.058(6) -0.028(5) -0.014(4) 0.014(4)
B93 0.046(5) 0.041(5) 0.037(5) -0.006(4) -0.017(4) -0.005(4)
B94 0.049(5) 0.034(5) 0.055(6) -0.007(4) -0.021(4) -0.004(4)
B95 0.045(5) 0.049(6) 0.041(5) -0.008(4) -0.010(4) -0.001(4)
B96 0.051(5) 0.050(6) 0.042(5) -0.016(4) -0.006(4) 0.006(4)
B97 0.032(4) 0.039(5) 0.045(5) -0.013(4) -0.007(3) 0.006(4)
B98 0.058(5) 0.042(5) 0.059(6) -0.018(4) -0.024(4) 0.010(4)
B99 0.044(5) 0.049(6) 0.057(5) -0.015(4) -0.018(4) 0.014(4)
B100 0.034(4) 0.055(6) 0.050(5) -0.020(4) -0.012(4) -0.001(4)
B101 0.037(4) 0.041(5) 0.049(5) -0.016(4) -0.006(4) -0.006(4)
B102 0.038(4) 0.054(6) 0.045(5) -0.015(4) -0.013(4) -0.003(4)

loop_
_atom_type_symbol
_atom_type_description
_atom_type_scat_dispersion_real
_atom_type_scat_dispersion_imag
_atom_type_scat_source
C C 0.0033 0.0016 'International Tables Vol C Tables 4.2.6.8 and 6.1.1.4'
H H 0.0000 0.0000 'International Tables Vol C Tables 4.2.6.8 and 6.1.1.4'
B B 0.0013 0.0007 'International Tables Vol C Tables 4.2.6.8 and 6.1.1.4'
S S 0.1246 0.1234 'International Tables Vol C Tables 4.2.6.8 and 6.1.1.4'

loop_
_geom_angle_atom_site_label_1
_geom_angle_atom_site_label_2
_geom_angle_atom_site_label_3
_geom_angle
C15 S1 C12 92.4(3)
C19 S2 C20 90.7(4)
C45 S3 C42 92.3(3)
C49 S4 C50 90.9(4)
C75 S5 C72 92.2(3)
C79 S6 C80 90.6(4)
C111 S7 C102 91.8(3)
C107 S8 C106 91.5(4)
C11 C1 C2 118.2(6)
C11 C1 B3 117.7(6)
C2 C1 B3 60.8(4)
C11 C1 B4 120.9(7)
C2 C1 B4 110.8(5)
B3 C1 B4 62.0(4)
C11 C1 B5 121.5(6)
C2 C1 B5 110.7(5)
B3 C1 B5 113.1(6)
B4 C1 B5 62.6(5)
C11 C1 B6 118.2(7)
C2 C1 B6 61.0(4)
B3 C1 B6 112.4(5)
B4 C1 B6 113.3(5)
B5 C1 B6 62.0(5)
C1 C2 B3 61.3(4)
C1 C2 B11 111.5(5)
B3 C2 B11 112.3(6)
C1 C2 B6 61.7(4)
B3 C2 B6 113.3(5)
B11 C2 B6 62.7(4)
C1 C2 B7 111.5(5)
B3 C2 B7 61.5(4)
B11 C2 B7 62.4(4)
B6 C2 B7 114.5(5)
C13 C12 B7 126.9(6)
C13 C12 S1 111.1(5)
B7 C12 S1 121.7(5)
C12 C13 C14 114.5(6)
C21 C14 C15 119.4(6)
C21 C14 C13 129.3(6)
C15 C14 C13 111.3(6)
C16 C15 C14 122.7(6)
C16 C15 S1 126.5(5)
C14 C15 S1 110.7(5)
C15 C16 C17 117.6(6)
C20 C17 C16 119.4(6)
C20 C17 C18 112.2(6)
C16 C17 C18 128.2(6)
C19 C18 C17 111.1(7)
C18 C19 S2 114.9(6)
C21 C20 C17 122.9(6)
C21 C20 S2 126.1(5)
C17 C20 S2 111.0(5)
C20 C21 C14 117.9(6)
C41 C31 C32 116.8(6)
C41 C31 B34 121.4(6)
C32 C31 B34 111.2(5)
C41 C31 B33 117.7(6)
C32 C31 B33 60.7(4)
B34 C31 B33 61.8(4)
C41 C31 B35 122.1(6)
C32 C31 B35 111.2(6)
B34 C31 B35 62.9(5)
B33 C31 B35 112.9(5)
C41 C31 B36 117.2(6)
C32 C31 B36 61.2(4)
B34 C31 B36 114.2(6)
B33 C31 B36 112.4(5)
B35 C31 B36 62.4(5)
C31 C32 B33 60.7(4)
C31 C32 B41 110.3(6)
B33 C32 B41 111.7(5)
C31 C32 B36 61.3(5)
B33 C32 B36 112.5(6)
B41 C32 B36 62.1(5)
C31 C32 B37 111.1(5)
B33 C32 B37 61.4(4)
B41 C32 B37 63.0(4)
B36 C32 B37 114.8(6)
C43 C42 B37 129.8(6)
C43 C42 S3 110.8(5)
B37 C42 S3 119.4(5)
C42 C43 C44 114.9(6)
C51 C44 C43 128.9(6)
C51 C44 C45 119.2(6)
C43 C44 C45 111.8(6)
C46 C45 C44 122.7(6)
C46 C45 S3 127.2(5)
C44 C45 S3 110.1(5)
C45 C46 C47 118.3(7)
C46 C47 C50 119.5(6)
C46 C47 C48 129.2(7)
C50 C47 C48 111.2(7)
C49 C48 C47 112.7(7)
C48 C49 S4 113.9(6)
C51 C50 C47 122.4(6)
C51 C50 S4 126.3(6)
C47 C50 S4 111.3(5)
C50 C51 C44 117.8(7)
C71 C61 C62 117.4(6)
C71 C61 B65 122.3(6)
C62 C61 B65 110.3(5)
C71 C61 B63 117.7(6)
C62 C61 B63 59.6(4)
B65 C61 B63 113.5(5)
C71 C61 B64 122.5(6)
C62 C61 B64 109.6(5)
B65 C61 B64 63.2(5)
B63 C61 B64 62.1(4)
C71 C61 B66 116.9(6)
C62 C61 B66 60.6(4)
B65 C61 B66 62.5(5)
B63 C61 B66 111.7(5)
B64 C61 B66 114.0(6)
C61 C62 B63 61.6(4)
C61 C62 B71 111.2(6)
B63 C62 B71 113.8(6)
C61 C62 B66 61.9(4)
B63 C62 B66 114.5(6)
B71 C62 B66 62.0(5)
C61 C62 B67 112.7(5)
B63 C62 B67 63.1(4)
B71 C62 B67 62.5(5)
B66 C62 B67 114.7(6)
C73 C72 B67 128.9(6)
C73 C72 S5 111.4(5)
B67 C72 S5 119.7(5)
C72 C73 C74 115.0(6)
C81 C74 C73 130.1(6)
C81 C74 C75 118.9(6)
C73 C74 C75 111.1(6)
C76 C75 C74 122.3(6)
C76 C75 S5 127.4(5)
C74 C75 S5 110.3(5)
C77 C76 C75 117.8(6)
C76 C77 C80 120.2(6)
C76 C77 C78 128.6(7)
C80 C77 C78 111.3(6)
C79 C78 C77 111.8(7)
C78 C79 S6 115.0(6)
C81 C80 C77 122.6(6)
C81 C80 S6 126.1(5)
C77 C80 S6 111.2(5)
C80 C81 C74 118.3(6)
C101 C91 C92 117.2(6)
C101 C91 B94 121.2(7)
C92 C91 B94 111.1(6)
C101 C91 B93 117.6(6)
C92 C91 B93 60.7(4)
B94 C91 B93 61.9(5)
C101 C91 B95 121.3(6)
C92 C91 B95 111.7(5)
B94 C91 B95 63.0(5)
B93 C91 B95 113.5(6)
C101 C91 B96 116.8(7)
C92 C91 B96 62.2(5)
B94 C91 B96 114.2(5)
B93 C91 B96 113.5(5)
B95 C91 B96 62.1(5)
C91 C92 B93 60.4(5)
C91 C92 B101 109.6(6)
B93 C92 B101 112.2(6)
C91 C92 B97 110.5(6)
B93 C92 B97 62.0(5)
B101 C92 B97 62.4(4)
C91 C92 B96 60.2(5)
B93 C92 B96 111.6(6)
B101 C92 B96 62.4(5)
B97 C92 B96 113.8(6)
C103 C102 B97 125.8(6)
C103 C102 S7 111.7(5)
B97 C102 S7 122.5(5)
C102 C103 C104 113.5(6)
C105 C104 C111 120.3(6)
C105 C104 C103 127.7(6)
C111 C104 C103 112.0(6)
C106 C105 C104 117.8(6)
C105 C106 C109 122.5(6)
C105 C106 S8 126.7(6)
C109 C106 S8 110.8(5)
C108 C107 S8 113.8(6)
C107 C108 C109 112.3(7)
C110 C109 C106 119.5(6)
C110 C109 C108 128.9(7)
C106 C109 C108 111.6(6)
C109 C110 C111 118.1(7)
C110 C111 C104 121.8(6)
C110 C111 S7 127.2(5)
C104 C111 S7 111.0(5)
C2 B3 C1 57.9(4)
C2 B3 B8 107.3(6)
C1 B3 B8 106.5(5)
C2 B3 B4 106.1(6)
C1 B3 B4 59.0(5)
B8 B3 B4 60.5(5)
C2 B3 B7 60.5(4)
C1 B3 B7 108.0(5)
B8 B3 B7 61.6(5)
B4 B3 B7 110.7(6)
C1 B4 B9 105.3(6)
C1 B4 B3 59.0(5)
B9 B4 B3 107.0(6)
C1 B4 B8 105.4(6)
B9 B4 B8 60.4(5)
B3 B4 B8 59.1(5)
C1 B4 B5 58.7(5)
B9 B4 B5 60.3(5)
B3 B4 B5 107.4(6)
B8 B4 B5 108.6(6)
C1 B5 B6 59.4(5)
C1 B5 B10 104.9(6)
B6 B5 B10 59.0(5)
C1 B5 B9 104.5(6)
B6 B5 B9 107.5(6)
B10 B5 B9 60.7(5)
C1 B5 B4 58.6(5)
B6 B5 B4 108.0(6)
B10 B5 B4 108.0(6)
B9 B5 B4 59.3(5)
C2 B6 C1 57.3(4)
C2 B6 B10 105.7(5)
C1 B6 B10 105.5(6)
C2 B6 B5 105.1(6)
C1 B6 B5 58.6(4)
B10 B6 B5 60.6(5)
C2 B6 B11 58.4(4)
C1 B6 B11 104.6(5)
B10 B6 B11 60.7(5)
B5 B6 B11 108.6(6)
C12 B7 C2 122.2(6)
C12 B7 B3 120.8(6)
C2 B7 B3 58.0(4)
C12 B7 B12 126.9(6)
C2 B7 B12 103.1(5)
B3 B7 B12 105.4(6)
C12 B7 B11 122.7(6)
C2 B7 B11 57.8(4)
B3 B7 B11 105.7(5)
B12 B7 B11 59.5(4)
C12 B7 B8 125.2(6)
C2 B7 B8 103.0(5)
B3 B7 B8 58.5(5)
B12 B7 B8 59.3(5)
B11 B7 B8 106.4(6)
B3 B8 B4 60.4(5)
B3 B8 B12 107.2(6)
B4 B8 B12 108.2(6)
B3 B8 B9 107.5(6)
B4 B8 B9 59.7(5)
B12 B8 B9 60.3(5)
B3 B8 B7 59.9(4)
B4 B8 B7 109.3(6)
B12 B8 B7 60.2(4)
B9 B8 B7 108.9(6)
B4 B9 B8 59.9(5)
B4 B9 B5 60.4(5)
B8 B9 B5 108.3(6)
B4 B9 B12 108.0(6)
B8 B9 B12 59.9(5)
B5 B9 B12 108.4(6)
B4 B9 B10 108.0(6)
B8 B9 B10 108.3(6)
B5 B9 B10 59.6(5)
B12 B9 B10 60.6(5)
B6 B10 B5 60.3(5)
B6 B10 B11 60.6(4)
B5 B10 B11 108.3(6)
B6 B10 B9 107.8(6)
B5 B10 B9 59.7(5)
B11 B10 B9 106.9(6)
B6 B10 B12 107.9(6)
B5 B10 B12 107.3(6)
B11 B10 B12 59.4(4)
B9 B10 B12 59.3(5)
C2 B11 B12 105.2(6)
C2 B11 B6 58.9(4)
B12 B11 B6 107.6(6)
C2 B11 B10 104.5(5)
B12 B11 B10 60.9(5)
B6 B11 B10 58.7(4)
C2 B11 B7 59.8(4)
B12 B11 B7 60.2(4)
B6 B11 B7 109.3(6)
B10 B11 B7 109.5(6)
B8 B12 B11 108.0(6)
B8 B12 B9 59.9(5)
B11 B12 B9 107.9(6)
B8 B12 B7 60.5(5)
B11 B12 B7 60.3(4)
B9 B12 B7 108.9(6)
B8 B12 B10 107.9(6)
B11 B12 B10 59.7(4)
B9 B12 B10 60.1(5)
B7 B12 B10 108.7(5)
C32 B33 C31 58.6(4)
C32 B33 B38 108.1(6)
C31 B33 B38 107.5(6)
C32 B33 B34 107.1(6)
C31 B33 B34 58.8(4)
B38 B33 B34 61.7(5)
C32 B33 B37 60.3(4)
C31 B33 B37 108.5(6)
B38 B33 B37 62.1(4)
B34 B33 B37 112.2(6)
C31 B34 B33 59.3(4)
C31 B34 B39 105.2(6)
B33 B34 B39 106.7(6)
C31 B34 B35 58.9(5)
B33 B34 B35 107.7(6)
B39 B34 B35 59.9(5)
C31 B34 B38 105.8(6)
B33 B34 B38 59.0(4)
B39 B34 B38 60.3(5)
B35 B34 B38 108.5(6)
C31 B35 B39 104.4(6)
C31 B35 B40 104.8(6)
B39 B35 B40 60.6(5)
C31 B35 B34 58.1(5)
B39 B35 B34 59.7(5)
B40 B35 B34 108.0(6)
C31 B35 B36 59.4(4)
B39 B35 B36 107.9(6)
B40 B35 B36 59.3(5)
B34 B35 B36 107.9(6)
C32 B36 C31 57.5(4)
C32 B36 B40 105.1(6)
C31 B36 B40 104.4(6)
C32 B36 B41 58.5(4)
C31 B36 B41 104.4(5)
B40 B36 B41 60.2(5)
C32 B36 B35 104.9(6)
C31 B36 B35 58.2(5)
B40 B36 B35 60.0(5)
B41 B36 B35 107.9(6)
C42 B37 C32 119.1(6)
C42 B37 B33 120.2(6)
C32 B37 B33 58.3(4)
C42 B37 B41 122.2(6)
C32 B37 B41 57.9(4)
B33 B37 B41 105.3(5)
C42 B37 B38 127.0(6)
C32 B37 B38 103.9(5)
B33 B37 B38 58.6(4)
B41 B37 B38 106.0(6)
C42 B37 B42 129.3(6)
C32 B37 B42 103.0(6)
B33 B37 B42 105.0(6)
B41 B37 B42 58.5(5)
B38 B37 B42 59.5(5)
B33 B38 B39 106.0(5)
B33 B38 B42 106.2(5)
B39 B38 B42 60.4(5)
B33 B38 B34 59.2(4)
B39 B38 B34 59.2(5)
B42 B38 B34 107.3(6)
B33 B38 B37 59.3(4)
B39 B38 B37 108.7(6)
B42 B38 B37 60.3(5)
B34 B38 B37 107.9(5)
B34 B39 B35 60.4(5)
B34 B39 B38 60.6(5)
B35 B39 B38 109.1(6)
B34 B39 B40 107.8(6)
B35 B39 B40 59.8(5)
B38 B39 B40 108.2(6)
B34 B39 B42 108.0(6)
B35 B39 B42 108.1(6)
B38 B39 B42 59.9(5)
B40 B39 B42 59.9(5)
B36 B40 B35 60.7(5)
B36 B40 B41 60.4(5)
B35 B40 B41 108.6(6)
B36 B40 B39 108.3(6)
B35 B40 B39 59.7(5)
B41 B40 B39 107.6(6)
B36 B40 B42 108.2(6)
B35 B40 B42 108.4(6)
B41 B40 B42 59.3(5)
B39 B40 B42 60.4(5)
C32 B41 B42 105.7(6)
C32 B41 B40 105.1(6)
B42 B41 B40 60.8(5)
C32 B41 B36 59.4(5)
B42 B41 B36 108.6(6)
B40 B41 B36 59.3(5)
C32 B41 B37 59.1(4)
B42 B41 B37 60.8(5)
B40 B41 B37 109.5(6)
B36 B41 B37 109.3(6)
B41 B42 B38 108.3(6)
B41 B42 B40 60.0(5)
B38 B42 B40 107.8(6)
B41 B42 B39 107.6(6)
B38 B42 B39 59.7(5)
B40 B42 B39 59.7(5)
B41 B42 B37 60.7(4)
B38 B42 B37 60.2(5)
B40 B42 B37 108.8(6)
B39 B42 B37 108.1(6)
C62 B63 C61 58.8(4)
C62 B63 B68 106.6(6)
C61 B63 B68 106.6(6)
C62 B63 B64 106.5(6)
C61 B63 B64 59.0(4)
B68 B63 B64 60.6(4)
C62 B63 B67 59.7(4)
C61 B63 B67 107.7(6)
B68 B63 B67 60.8(4)
B64 B63 B67 109.9(6)
C61 B64 B63 58.8(4)
C61 B64 B69 105.0(6)
B63 B64 B69 107.6(6)
C61 B64 B68 105.6(6)
B63 B64 B68 59.5(4)
B69 B64 B68 60.9(5)
C61 B64 B65 58.1(4)
B63 B64 B65 106.8(6)
B69 B64 B65 59.9(5)
B68 B64 B65 108.4(7)
C61 B65 B69 105.1(6)
C61 B65 B70 105.5(6)
B69 B65 B70 59.9(5)
C61 B65 B66 59.7(4)
B69 B65 B66 107.9(6)
B70 B65 B66 59.7(5)
C61 B65 B64 58.6(4)
B69 B65 B64 59.5(5)
B70 B65 B64 107.2(6)
B66 B65 B64 108.0(6)
C62 B66 C61 57.5(4)
C62 B66 B71 58.9(4)
C61 B66 B71 105.2(6)
C62 B66 B70 104.4(6)
C61 B66 B70 104.3(6)
B71 B66 B70 59.9(5)
C62 B66 B65 104.1(6)
C61 B66 B65 57.8(5)
B71 B66 B65 107.9(6)
B70 B66 B65 60.0(5)
C72 B67 C62 118.2(6)
C72 B67 B72 130.6(6)
C62 B67 B72 104.0(5)
C72 B67 B63 118.1(6)
C62 B67 B63 57.2(4)
B72 B67 B63 105.6(6)
C72 B67 B71 122.2(6)
C62 B67 B71 58.5(4)
B72 B67 B71 60.1(5)
B63 B67 B71 105.8(5)
C72 B67 B68 126.7(6)
C62 B67 B68 103.2(5)
B72 B67 B68 59.2(5)
B63 B67 B68 59.1(4)
B71 B67 B68 107.1(6)
B72 B68 B63 106.9(6)
B72 B68 B64 107.7(6)
B63 B68 B64 59.9(4)
B72 B68 B67 59.8(5)
B63 B68 B67 60.1(4)
B64 B68 B67 108.8(5)
B72 B68 B69 60.2(5)
B63 B68 B69 106.7(5)
B64 B68 B69 59.3(5)
B67 B68 B69 108.2(6)
B64 B69 B70 108.3(6)
B64 B69 B65 60.6(5)
B70 B69 B65 60.1(5)
B64 B69 B72 107.0(6)
B70 B69 B72 60.1(5)
B65 B69 B72 107.9(6)
B64 B69 B68 59.8(5)
B70 B69 B68 107.3(6)
B65 B69 B68 108.1(6)
B72 B69 B68 58.8(5)
B71 B70 B66 59.8(5)
B71 B70 B69 108.4(6)
B66 B70 B69 108.4(6)
B71 B70 B65 108.0(6)
B66 B70 B65 60.2(5)
B69 B70 B65 60.0(5)
B71 B70 B72 60.1(5)
B66 B70 B72 107.8(6)
B69 B70 B72 60.1(5)
B65 B70 B72 107.8(6)
C62 B71 B66 59.1(4)
C62 B71 B70 105.0(6)
B66 B71 B70 60.3(5)
C62 B71 B72 104.0(6)
B66 B71 B72 108.5(6)
B70 B71 B72 60.4(5)
C62 B71 B67 59.0(4)
B66 B71 B67 109.5(6)
B70 B71 B67 108.9(6)
B72 B71 B67 59.7(5)
B68 B72 B67 61.0(5)
B68 B72 B71 108.6(6)
B67 B72 B71 60.2(4)
B68 B72 B70 108.8(6)
B67 B72 B70 108.7(6)
B71 B72 B70 59.5(5)
B68 B72 B69 61.0(5)
B67 B72 B69 109.8(6)
B71 B72 B69 107.7(6)
B70 B72 B69 59.8(5)
C91 B93 C92 58.9(4)
C91 B93 B98 107.0(6)
C92 B93 B98 107.1(6)
C91 B93 B94 59.0(4)
C92 B93 B94 107.3(6)
B98 B93 B94 61.5(5)
C91 B93 B97 107.5(5)
C92 B93 B97 59.9(4)
B98 B93 B97 60.5(5)
B94 B93 B97 110.4(6)
C91 B94 B93 59.0(5)
C91 B94 B99 105.1(6)
B93 B94 B99 107.5(6)
C91 B94 B95 58.7(5)
B93 B94 B95 107.7(6)
B99 B94 B95 60.0(5)
C91 B94 B98 105.3(6)
B93 B94 B98 59.2(5)
B99 B94 B98 60.5(5)
B95 B94 B98 108.5(6)
C91 B95 B96 59.2(5)
C91 B95 B100 104.9(6)
B96 B95 B100 60.0(5)
C91 B95 B99 104.6(6)
B96 B95 B99 108.3(6)
B100 B95 B99 60.1(5)
C91 B95 B94 58.3(5)
B96 B95 B94 108.0(6)
B100 B95 B94 107.7(6)
B99 B95 B94 59.8(5)
C91 B96 C92 57.7(4)
C91 B96 B95 58.7(5)
C92 B96 B95 105.4(6)
C91 B96 B100 104.6(6)
C92 B96 B100 104.7(6)
B95 B96 B100 60.1(5)
C91 B96 B101 104.2(5)
C92 B96 B101 58.0(4)
B95 B96 B101 108.0(6)
B100 B96 B101 60.1(5)
C102 B97 C92 121.0(6)
C102 B97 B93 119.6(6)
C92 B97 B93 58.1(4)
C102 B97 B98 123.9(6)
C92 B97 B98 104.6(6)
B93 B97 B98 59.1(5)
C102 B97 B102 127.4(6)
C92 B97 B102 104.3(5)
B93 B97 B102 106.0(6)
B98 B97 B102 59.9(5)
C102 B97 B101 123.6(6)
C92 B97 B101 58.3(4)
B93 B97 B101 105.8(5)
B98 B97 B101 107.1(6)
B102 B97 B101 59.5(4)
B93 B98 B102 107.3(6)
B93 B98 B97 60.4(5)
B102 B98 B97 60.2(5)
B93 B98 B94 59.3(5)
B102 B98 B94 107.6(6)
B97 B98 B94 108.5(6)
B93 B98 B99 106.5(6)
B102 B98 B99 60.2(5)
B97 B98 B99 108.7(6)
B94 B98 B99 59.3(5)
B94 B99 B100 107.7(6)
B94 B99 B95 60.2(5)
B100 B99 B95 59.7(5)
B94 B99 B102 107.5(6)
B100 B99 B102 60.3(5)
B95 B99 B102 108.1(6)
B94 B99 B98 60.2(5)
B100 B99 B98 107.7(6)
B95 B99 B98 108.3(6)
B102 B99 B98 59.3(5)
B96 B100 B95 59.9(5)
B96 B100 B99 108.3(6)
B95 B100 B99 60.1(5)
B96 B100 B101 60.8(5)
B95 B100 B101 108.5(6)
B99 B100 B101 107.9(6)
B96 B100 B102 108.4(6)
B95 B100 B102 108.4(6)
B99 B100 B102 60.3(5)
B101 B100 B102 59.4(5)
C92 B101 B102 105.4(6)
C92 B101 B100 105.3(6)
B102 B101 B100 60.5(5)
C92 B101 B97 59.2(4)
B102 B101 B97 60.0(4)
B100 B101 B97 108.6(6)
C92 B101 B96 59.7(4)
B102 B101 B96 107.9(6)
B100 B101 B96 59.1(5)
B97 B101 B96 108.9(6)
B101 B102 B98 108.1(5)
B101 B102 B97 60.6(4)
B98 B102 B97 59.9(4)
B101 B102 B99 107.7(6)
B98 B102 B99 60.5(5)
B97 B102 B99 108.6(5)
B101 B102 B100 60.1(5)
B98 B102 B100 107.9(6)
B97 B102 B100 108.7(6)
B99 B102 B100 59.4(5)

loop_
_geom_bond_atom_site_label_1
_geom_bond_atom_site_label_2
_geom_bond_distance
S1 C15 1.738(6)
S1 C12 1.739(7)
S2 C19 1.719(8)
S2 C20 1.746(7)
S3 C45 1.745(7)
S3 C42 1.750(7)
S4 C49 1.729(8)
S4 C50 1.745(7)
S5 C75 1.744(7)
S5 C72 1.753(7)
S6 C79 1.717(8)
S6 C80 1.746(7)
S7 C111 1.747(7)
S7 C102 1.748(7)
S8 C107 1.721(8)
S8 C106 1.743(7)
C1 C11 1.519(9)
C1 C2 1.646(9)
C1 B3 1.703(10)
C1 B4 1.705(12)
C1 B5 1.706(10)
C1 B6 1.721(11)
C2 B3 1.696(11)
C2 B11 1.701(10)
C2 B6 1.710(10)
C2 B7 1.739(9)
C12 C13 1.370(9)
C12 B7 1.539(10)
C13 C14 1.424(9)
C14 C21 1.397(9)
C14 C15 1.422(9)
C15 C16 1.377(9)
C16 C17 1.412(9)
C17 C20 1.406(9)
C17 C18 1.445(9)
C18 C19 1.351(10)
C20 C21 1.382(9)
C31 C41 1.520(9)
C31 C32 1.660(10)
C31 B34 1.688(10)
C31 B33 1.696(10)
C31 B35 1.703(11)
C31 B36 1.726(11)
C32 B33 1.695(10)
C32 B41 1.708(11)
C32 B36 1.725(12)
C32 B37 1.730(10)
C42 C43 1.357(9)
C42 B37 1.548(10)
C43 C44 1.419(9)
C44 C51 1.398(10)
C44 C45 1.420(9)
C45 C46 1.374(9)
C46 C47 1.391(10)
C47 C50 1.415(10)
C47 C48 1.441(9)
C48 C49 1.348(11)
C50 C51 1.388(9)
C61 C71 1.513(9)
C61 C62 1.656(9)
C61 B65 1.698(11)
C61 B63 1.704(9)
C61 B64 1.707(10)
C61 B66 1.732(11)
C62 B63 1.670(10)
C62 B71 1.706(11)
C62 B66 1.711(11)
C62 B67 1.716(9)
C72 C73 1.349(9)
C72 B67 1.563(10)
C73 C74 1.428(9)
C74 C81 1.396(9)
C74 C75 1.436(9)
C75 C76 1.387(9)
C76 C77 1.386(10)
C77 C80 1.411(9)
C77 C78 1.452(9)
C78 C79 1.337(11)
C80 C81 1.378(9)
C91 C101 1.518(9)
C91 C92 1.663(10)
C91 B94 1.690(11)
C91 B93 1.690(11)
C91 B95 1.697(11)
C91 B96 1.708(11)
C92 B93 1.695(11)
C92 B101 1.710(10)
C92 B97 1.726(10)
C92 B96 1.741(11)
C102 C103 1.365(9)
C102 B97 1.567(10)
C103 C104 1.441(10)
C104 C105 1.396(9)
C104 C111 1.403(9)
C105 C106 1.370(10)
C106 C109 1.423(10)
C107 C108 1.360(10)
C108 C109 1.441(10)
C109 C110 1.384(9)
C110 C111 1.393(9)
B3 B8 1.731(12)
B3 B4 1.755(11)
B3 B7 1.756(11)
B4 B9 1.754(12)
B4 B8 1.756(12)
B4 B5 1.773(12)
B5 B6 1.765(12)
B5 B10 1.770(11)
B5 B9 1.771(12)
B6 B10 1.741(12)
B6 B11 1.775(11)
B7 B12 1.781(11)
B7 B11 1.783(10)
B7 B8 1.787(12)
B8 B12 1.765(12)
B8 B9 1.765(11)
B9 B12 1.772(12)
B9 B10 1.788(12)
B10 B11 1.776(11)
B10 B12 1.797(11)
B11 B12 1.769(12)
B33 B38 1.736(11)
B33 B34 1.739(11)
B33 B37 1.749(11)
B34 B39 1.758(13)
B34 B35 1.770(12)
B34 B38 1.783(11)
B35 B39 1.763(11)
B35 B40 1.764(13)
B35 B36 1.777(12)
B36 B40 1.752(12)
B36 B41 1.772(11)
B37 B41 1.796(11)
B37 B38 1.796(11)
B37 B42 1.797(11)
B38 B39 1.778(12)
B38 B42 1.783(13)
B39 B40 1.779(13)
B39 B42 1.792(13)
B40 B41 1.769(12)
B40 B42 1.783(12)
B41 B42 1.756(11)
B63 B68 1.754(11)
B63 B64 1.760(11)
B63 B67 1.772(11)
B64 B69 1.764(13)
B64 B68 1.772(11)
B64 B65 1.785(12)
B65 B69 1.772(11)
B65 B70 1.775(12)
B65 B66 1.779(12)
B66 B71 1.759(12)
B66 B70 1.770(13)
B67 B72 1.764(12)
B67 B71 1.774(11)
B67 B68 1.785(11)
B68 B72 1.754(13)
B68 B69 1.792(13)
B69 B70 1.771(14)
B69 B72 1.778(12)
B70 B71 1.762(12)
B70 B72 1.777(12)
B71 B72 1.772(12)
B93 B98 1.739(12)
B93 B94 1.739(12)
B93 B97 1.762(11)
B94 B99 1.762(11)
B94 B95 1.769(12)
B94 B98 1.778(13)
B95 B96 1.756(13)
B95 B100 1.758(11)
B95 B99 1.765(11)
B96 B100 1.756(12)
B96 B101 1.787(11)
B97 B98 1.764(12)
B97 B102 1.770(11)
B97 B101 1.781(11)
B98 B102 1.763(11)
B98 B99 1.784(12)
B99 B100 1.765(12)
B99 B102 1.780(12)
B100 B101 1.773(12)
B100 B102 1.781(12)
B101 B102 1.761(12)
